data_2237001
loop_
_publ_author_name
'Hu, Chunmei'
'Zhao, Shunsheng'
'L\"u, Xingqiang'
'Lu, Rong'

_publ_section_title
;
 {6,6'-Dimethoxy-2,2'-[cyclohexane-1,2-diylbis(nitrilomethanylylidene)]diphenolato}copper(II)
 monohydrate
;
_journal_coeditor_code QM2087
_journal_issue 12
_journal_name_full 'Acta Crystallographica Section E'
_journal_page_first m1458
_journal_paper_doi 10.1107/S1600536812044625
_journal_volume 68
_journal_year 2012
_chemical_formula_iupac '[Cu (C22 H24 N2 O4)], H2 O'
_chemical_formula_moiety 'C22 H24 Cu N2 O4, H2 O'
_chemical_formula_sum 'C22 H26 Cu N2 O5'
_chemical_formula_weight 462.00
_chemical_name_systematic
;
{6,6'-Dimethoxy-2,2'-[cyclohexane-1,2-
diylbis(nitrilomethanylylidene)]diphenolato}copper(II) monohydrate
;
_space_group_IT_number 14
_symmetry_cell_setting monoclinic
_symmetry_space_group_name_Hall '-P 2yn'
_symmetry_space_group_name_H-M 'P 1 21/n 1'
_atom_sites_solution_hydrogens geom
_atom_sites_solution_primary direct
_atom_sites_solution_secondary difmap
_audit_creation_method SHELXL97
_cell_angle_alpha 90.00
_cell_angle_beta 106.185(2)
_cell_angle_gamma 90.00
_cell_formula_units_Z 4
_cell_length_a 11.2116(13)
_cell_length_b 10.5256(12)
_cell_length_c 18.171(7)
_cell_measurement_reflns_used 5789
_cell_measurement_temperature 296(2)
_cell_measurement_theta_max 25.29
_cell_measurement_theta_min 1.88
_cell_volume 2059.4(9)
_computing_cell_refinement 'SAINT (Bruker, 2001)'
_computing_data_collection 'SMART (Bruker, 2001)'
_computing_data_reduction 'SAINT (Bruker, 2001)'
_computing_molecular_graphics 'SHELXTL (Sheldrick, 2008)'
_computing_publication_material 'SHELXTL (Sheldrick, 2008) and local programs'
_computing_structure_refinement 'SHELXL97 (Sheldrick, 2008)'
_computing_structure_solution 'SHELXS97 (Sheldrick, 2008)'
_diffrn_ambient_temperature 296(2)
_diffrn_measured_fraction_theta_full 0.999
_diffrn_measured_fraction_theta_max 0.999
_diffrn_measurement_device_type 'Bruker SMART 1K CCD area-detector'
_diffrn_measurement_method 'thin-slice \w'
_diffrn_radiation_monochromator graphite
_diffrn_radiation_source 'fine-focus sealed tube'
_diffrn_radiation_type MoK\a
_diffrn_radiation_wavelength 0.71073
_diffrn_reflns_av_R_equivalents 0.0480
_diffrn_reflns_av_sigmaI/netI 0.0586
_diffrn_reflns_limit_h_max 11
_diffrn_reflns_limit_h_min -13
_diffrn_reflns_limit_k_max 8
_diffrn_reflns_limit_k_min -12
_diffrn_reflns_limit_l_max 21
_diffrn_reflns_limit_l_min -21
_diffrn_reflns_number 10265
_diffrn_reflns_theta_full 25.10
_diffrn_reflns_theta_max 25.10
_diffrn_reflns_theta_min 2.26
_exptl_absorpt_coefficient_mu 1.098
_exptl_absorpt_correction_T_max 0.794
_exptl_absorpt_correction_T_min 0.736
_exptl_absorpt_correction_type multi-scan
_exptl_absorpt_process_details '(SADABS; Sheldrick, 2004)'
_exptl_crystal_colour 'dark green'
_exptl_crystal_density_diffrn 1.490
_exptl_crystal_density_method 'not measured'
_exptl_crystal_description block
_exptl_crystal_F_000 964
_exptl_crystal_size_max 0.38
_exptl_crystal_size_mid 0.24
_exptl_crystal_size_min 0.21
_refine_diff_density_max 0.297
_refine_diff_density_min -0.302
_refine_ls_extinction_method none
_refine_ls_goodness_of_fit_ref 1.047
_refine_ls_hydrogen_treatment constr
_refine_ls_matrix_type full
_refine_ls_number_parameters 279
_refine_ls_number_reflns 3670
_refine_ls_number_restraints 3
_refine_ls_restrained_S_all 1.046
_refine_ls_R_factor_all 0.0685
_refine_ls_R_factor_gt 0.0496
_refine_ls_shift/su_max 0.000
_refine_ls_shift/su_mean 0.000
_refine_ls_structure_factor_coef Fsqd
_refine_ls_weighting_details 'calc w=1/[\s^2^(Fo^2^)+(0.0397P)^2^+0.7087P] where P=(Fo^2^+2Fc^2^)/3'
_refine_ls_weighting_scheme calc
_refine_ls_wR_factor_gt 0.0972
_refine_ls_wR_factor_ref 0.1052
_reflns_number_gt 2859
_reflns_number_total 3670
_reflns_threshold_expression I>2sigma(I)
_cod_data_source_file qm2087.cif
_cod_data_source_block I
_cod_original_sg_symbol_H-M 'P 21/n'
_cod_database_code 2237001
_cod_database_fobs_code 2237001

loop_
_symmetry_equiv_pos_as_xyz
'x, y, z'
'-x+1/2, y+1/2, -z+1/2'
'-x, -y, -z'
'x-1/2, -y-1/2, z-1/2'

loop_
_atom_site_type_symbol
_atom_site_label
_atom_site_fract_x
_atom_site_fract_y
_atom_site_fract_z
_atom_site_U_iso_or_equiv
_atom_site_adp_type
_atom_site_calc_flag
_atom_site_refinement_flags
_atom_site_occupancy
_atom_site_symmetry_multiplicity
Cu Cu1 0.14977(4) 0.96825(4) 0.16126(2) 0.03146(16) Uani d . 1 1
N N2 0.2322(3) 1.0281(3) 0.08566(17) 0.0313(7) Uani d . 1 1
O O3 0.0574(2) 0.8409(2) 0.09541(14) 0.0360(6) Uani d . 1 1
O O2 0.0640(2) 0.9319(2) 0.23616(14) 0.0395(6) Uani d . 1 1
N N1 0.2692(3) 1.0751(3) 0.23096(17) 0.0339(7) Uani d . 1 1
C C15 0.2008(3) 0.9961(3) 0.0149(2) 0.0336(9) Uani d . 1 1
H H15A 0.2363 1.0418 -0.0175 0.040 Uiso calc R 1 1
C C21 0.0524(3) 0.8231(3) 0.0229(2) 0.0313(8) Uani d . 1 1
C C8 0.2583(3) 1.1234(3) 0.2941(2) 0.0344(9) Uani d . 1 1
H H8A 0.3200 1.1787 0.3207 0.041 Uiso calc R 1 1
O O4 -0.0811(3) 0.6552(3) 0.02914(16) 0.0543(8) Uani d . 1 1
C C7 0.0660(3) 1.0045(3) 0.2949(2) 0.0354(9) Uani d . 1 1
C C17 0.0985(3) 0.8705(4) -0.0979(2) 0.0393(9) Uani d . 1 1
H H17A 0.1395 0.9201 -0.1255 0.047 Uiso calc R 1 1
C C14 0.3202(3) 1.1341(3) 0.1158(2) 0.0328(8) Uani d . 1 1
H H14A 0.2715 1.2126 0.1102 0.039 Uiso calc R 1 1
C C20 -0.0255(3) 0.7221(3) -0.0167(2) 0.0379(9) Uani d . 1 1
O O1 -0.1149(3) 0.8971(3) 0.29982(16) 0.0559(8) Uani d . 1 1
C C9 0.3749(3) 1.1096(4) 0.2019(2) 0.0363(9) Uani d . 1 1
H H9A 0.4132 1.1878 0.2270 0.044 Uiso calc R 1 1
C C6 0.1570(3) 1.0974(3) 0.3262(2) 0.0355(9) Uani d . 1 1
C C16 0.1160(3) 0.8963(3) -0.0194(2) 0.0305(8) Uani d . 1 1
C C2 -0.0302(4) 0.9896(4) 0.3321(2) 0.0437(10) Uani d . 1 1
C C19 -0.0380(4) 0.6995(4) -0.0931(2) 0.0422(10) Uani d . 1 1
H H19A -0.0881 0.6329 -0.1176 0.051 Uiso calc R 1 1
C C22 -0.1678(4) 0.5579(4) -0.0063(3) 0.0573(12) Uani d . 1 1
H H22A -0.2006 0.5185 0.0316 0.086 Uiso calc R 1 1
H H22B -0.1264 0.4951 -0.0286 0.086 Uiso calc R 1 1
H H22C -0.2346 0.5949 -0.0455 0.086 Uiso calc R 1 1
C C3 -0.0340(4) 1.0629(4) 0.3934(3) 0.0576(12) Uani d . 1 1
H H3A -0.0981 1.0516 0.4160 0.069 Uiso calc R 1 1
C C4 0.0569(4) 1.1547(4) 0.4227(3) 0.0609(13) Uani d . 1 1
H H4A 0.0534 1.2042 0.4644 0.073 Uiso calc R 1 1
C C18 0.0231(4) 0.7747(4) -0.1342(2) 0.0440(10) Uani d . 1 1
H H18A 0.0125 0.7597 -0.1861 0.053 Uiso calc R 1 1
C C5 0.1502(4) 1.1707(4) 0.3898(2) 0.0449(10) Uani d . 1 1
H H5A 0.2111 1.2314 0.4094 0.054 Uiso calc R 1 1
C C1 -0.2129(4) 0.8727(5) 0.3334(3) 0.0675(14) Uani d . 1 1
H H1A -0.2652 0.8066 0.3054 0.101 Uiso calc R 1 1
H H1B -0.2610 0.9486 0.3319 0.101 Uiso calc R 1 1
H H1C -0.1787 0.8466 0.3857 0.101 Uiso calc R 1 1
C C10 0.4703(3) 1.0043(4) 0.2179(2) 0.0451(10) Uani d . 1 1
H H10A 0.4301 0.9246 0.1988 0.054 Uiso calc R 1 1
H H10B 0.5063 0.9961 0.2728 0.054 Uiso calc R 1 1
C C12 0.5193(4) 1.0508(4) 0.0944(2) 0.0541(12) Uani d . 1 1
H H12A 0.5855 1.0723 0.0718 0.065 Uiso calc R 1 1
H H12B 0.4817 0.9721 0.0713 0.065 Uiso calc R 1 1
C C11 0.5734(4) 1.0312(5) 0.1797(2) 0.0578(12) Uani d . 1 1
H H11A 0.6189 1.1066 0.2022 0.069 Uiso calc R 1 1
H H11B 0.6311 0.9604 0.1886 0.069 Uiso calc R 1 1
C C13 0.4228(4) 1.1548(4) 0.0767(2) 0.0450(10) Uani d . 1 1
H H13A 0.3859 1.1590 0.0217 0.054 Uiso calc R 1 1
H H13B 0.4630 1.2357 0.0932 0.054 Uiso calc R 1 1
O O5 0.8238(3) 0.7829(4) 0.1442(2) 0.1052(14) Uani d D 1 1
H HW1 0.8557 0.8378 0.1779 0.158 Uiso d RD 1 1
H HW2 0.8713 0.7194 0.1555 0.158 Uiso d RD 1 1

loop_
_atom_site_aniso_label
_atom_site_aniso_U_11
_atom_site_aniso_U_22
_atom_site_aniso_U_33
_atom_site_aniso_U_12
_atom_site_aniso_U_13
_atom_site_aniso_U_23
Cu1 0.0307(3) 0.0376(3) 0.0278(3) -0.0044(2) 0.01097(19) -0.0017(2)
N2 0.0276(16) 0.0347(17) 0.0322(18) 0.0001(14) 0.0095(14) 0.0021(14)
O3 0.0388(15) 0.0395(15) 0.0308(15) -0.0073(11) 0.0113(12) -0.0041(11)
O2 0.0434(16) 0.0465(16) 0.0312(15) -0.0097(12) 0.0146(13) -0.0041(12)
N1 0.0298(17) 0.0430(18) 0.0304(18) -0.0042(14) 0.0108(14) -0.0013(14)
C15 0.028(2) 0.044(2) 0.030(2) 0.0034(16) 0.0099(17) 0.0053(17)
C21 0.028(2) 0.034(2) 0.030(2) 0.0105(16) 0.0041(16) -0.0012(16)
C8 0.037(2) 0.034(2) 0.030(2) -0.0010(17) 0.0071(18) -0.0015(16)
O4 0.0599(19) 0.0530(18) 0.054(2) -0.0270(15) 0.0217(16) -0.0120(15)
C7 0.035(2) 0.044(2) 0.027(2) 0.0064(17) 0.0082(17) 0.0058(17)
C17 0.038(2) 0.051(3) 0.030(2) 0.0096(19) 0.0106(18) -0.0013(18)
C14 0.032(2) 0.033(2) 0.033(2) -0.0032(16) 0.0100(17) 0.0052(16)
C20 0.035(2) 0.035(2) 0.044(3) 0.0029(17) 0.0099(19) -0.0040(19)
O1 0.0469(18) 0.079(2) 0.0491(19) -0.0161(16) 0.0258(15) 0.0005(16)
C9 0.030(2) 0.047(2) 0.035(2) -0.0065(17) 0.0123(17) -0.0061(18)
C6 0.035(2) 0.041(2) 0.029(2) 0.0036(17) 0.0070(17) 0.0018(17)
C16 0.027(2) 0.034(2) 0.030(2) 0.0075(16) 0.0090(16) 0.0016(16)
C2 0.040(2) 0.057(3) 0.037(2) 0.000(2) 0.016(2) 0.005(2)
C19 0.035(2) 0.042(2) 0.044(3) 0.0041(18) 0.0027(19) -0.0119(19)
C22 0.051(3) 0.048(3) 0.068(3) -0.017(2) 0.009(2) -0.001(2)
C3 0.057(3) 0.081(4) 0.047(3) 0.005(3) 0.033(2) 0.000(2)
C4 0.071(3) 0.074(3) 0.046(3) 0.007(3) 0.031(3) -0.013(2)
C18 0.040(2) 0.057(3) 0.031(2) 0.010(2) 0.0042(19) -0.009(2)
C5 0.053(3) 0.049(3) 0.035(2) 0.005(2) 0.017(2) -0.0049(19)
C1 0.043(3) 0.112(4) 0.054(3) -0.007(3) 0.025(2) 0.016(3)
C10 0.036(2) 0.059(3) 0.038(2) 0.0092(19) 0.0068(19) 0.0102(19)
C12 0.041(2) 0.081(3) 0.046(3) 0.000(2) 0.020(2) 0.000(2)
C11 0.036(2) 0.089(3) 0.049(3) 0.009(2) 0.013(2) 0.007(2)
C13 0.041(2) 0.055(3) 0.041(3) -0.016(2) 0.014(2) 0.0015(19)
O5 0.083(3) 0.152(4) 0.093(3) -0.045(3) 0.045(2) -0.037(3)

loop_
_atom_type_symbol
_atom_type_description
_atom_type_scat_dispersion_real
_atom_type_scat_dispersion_imag
_atom_type_scat_source
C C 0.0033 0.0016 'International Tables Vol C Tables 4.2.6.8 and 6.1.1.4'
H H 0.0000 0.0000 'International Tables Vol C Tables 4.2.6.8 and 6.1.1.4'
N N 0.0061 0.0033 'International Tables Vol C Tables 4.2.6.8 and 6.1.1.4'
O O 0.0106 0.0060 'International Tables Vol C Tables 4.2.6.8 and 6.1.1.4'
Cu Cu 0.3201 1.2651 'International Tables Vol C Tables 4.2.6.8 and 6.1.1.4'

loop_
_geom_angle_atom_site_label_1
_geom_angle_atom_site_label_2
_geom_angle_atom_site_label_3
_geom_angle
O3 Cu1 O2 90.74(10)
O3 Cu1 N1 169.18(11)
O2 Cu1 N1 92.53(11)
O3 Cu1 N2 93.78(11)
O2 Cu1 N2 172.77(11)
N1 Cu1 N2 84.05(12)
C15 N2 C14 122.4(3)
C15 N2 Cu1 124.6(2)
C14 N2 Cu1 112.1(2)
C21 O3 Cu1 126.5(2)
C7 O2 Cu1 124.5(2)
C8 N1 C9 120.5(3)
C8 N1 Cu1 126.4(2)
C9 N1 Cu1 112.9(2)
N2 C15 C16 126.2(3)
N2 C15 H15A 116.9
C16 C15 H15A 116.9
O3 C21 C16 125.4(3)
O3 C21 C20 117.2(3)
C16 C21 C20 117.4(3)
N1 C8 C6 124.5(3)
N1 C8 H8A 117.8
C6 C8 H8A 117.8
C20 O4 C22 117.5(3)
O2 C7 C6 125.4(3)
O2 C7 C2 118.5(3)
C6 C7 C2 116.1(3)
C18 C17 C16 121.6(4)
C18 C17 H17A 119.2
C16 C17 H17A 119.2
N2 C14 C13 116.3(3)
N2 C14 C9 106.6(3)
C13 C14 C9 111.1(3)
N2 C14 H14A 107.5
C13 C14 H14A 107.5
C9 C14 H14A 107.5
O4 C20 C19 126.2(4)
O4 C20 C21 113.1(3)
C19 C20 C21 120.7(4)
C2 O1 C1 118.0(3)
N1 C9 C10 110.3(3)
N1 C9 C14 105.9(3)
C10 C9 C14 112.3(3)
N1 C9 H9A 109.4
C10 C9 H9A 109.4
C14 C9 H9A 109.4
C5 C6 C7 120.7(3)
C5 C6 C8 117.2(3)
C7 C6 C8 122.1(3)
C17 C16 C21 119.7(3)
C17 C16 C15 117.9(3)
C21 C16 C15 122.4(3)
C3 C2 O1 125.0(4)
C3 C2 C7 121.5(4)
O1 C2 C7 113.5(3)
C20 C19 C18 121.0(4)
C20 C19 H19A 119.5
C18 C19 H19A 119.5
O4 C22 H22A 109.5
O4 C22 H22B 109.5
H22A C22 H22B 109.5
O4 C22 H22C 109.5
H22A C22 H22C 109.5
H22B C22 H22C 109.5
C2 C3 C4 121.0(4)
C2 C3 H3A 119.5
C4 C3 H3A 119.5
C5 C4 C3 119.3(4)
C5 C4 H4A 120.3
C3 C4 H4A 120.3
C17 C18 C19 119.5(4)
C17 C18 H18A 120.2
C19 C18 H18A 120.2
C4 C5 C6 121.3(4)
C4 C5 H5A 119.3
C6 C5 H5A 119.3
O1 C1 H1A 109.5
O1 C1 H1B 109.5
H1A C1 H1B 109.5
O1 C1 H1C 109.5
H1A C1 H1C 109.5
H1B C1 H1C 109.5
C9 C10 C11 111.1(3)
C9 C10 H10A 109.4
C11 C10 H10A 109.4
C9 C10 H10B 109.4
C11 C10 H10B 109.4
H10A C10 H10B 108.0
C13 C12 C11 112.1(4)
C13 C12 H12A 109.2
C11 C12 H12A 109.2
C13 C12 H12B 109.2
C11 C12 H12B 109.2
H12A C12 H12B 107.9
C12 C11 C10 110.6(3)
C12 C11 H11A 109.5
C10 C11 H11A 109.5
C12 C11 H11B 109.5
C10 C11 H11B 109.5
H11A C11 H11B 108.1
C12 C13 C14 112.6(3)
C12 C13 H13A 109.1
C14 C13 H13A 109.1
C12 C13 H13B 109.1
C14 C13 H13B 109.1
H13A C13 H13B 107.8
HW1 O5 HW2 104.7

loop_
_geom_bond_atom_site_label_1
_geom_bond_atom_site_label_2
_geom_bond_distance
Cu1 O3 1.900(2)
Cu1 O2 1.912(2)
Cu1 N1 1.928(3)
Cu1 N2 1.961(3)
N2 C15 1.280(4)
N2 C14 1.490(4)
O3 C21 1.317(4)
O2 C7 1.308(4)
N1 C8 1.292(4)
N1 C9 1.472(4)
C15 C16 1.438(5)
C15 H15A 0.9300
C21 C16 1.413(5)
C21 C20 1.436(5)
C8 C6 1.439(5)
C8 H8A 0.9300
O4 C20 1.367(4)
O4 C22 1.436(4)
C7 C6 1.413(5)
C7 C2 1.433(5)
C17 C18 1.361(5)
C17 C16 1.411(5)
C17 H17A 0.9300
C14 C13 1.527(5)
C14 C9 1.534(5)
C14 H14A 0.9800
C20 C19 1.375(5)
O1 C2 1.373(5)
O1 C1 1.422(4)
C9 C10 1.511(5)
C9 H9A 0.9800
C6 C5 1.409(5)
C2 C3 1.366(5)
C19 C18 1.393(5)
C19 H19A 0.9300
C22 H22A 0.9600
C22 H22B 0.9600
C22 H22C 0.9600
C3 C4 1.398(6)
C3 H3A 0.9300
C4 C5 1.353(5)
C4 H4A 0.9300
C18 H18A 0.9300
C5 H5A 0.9300
C1 H1A 0.9600
C1 H1B 0.9600
C1 H1C 0.9600
C10 C11 1.532(5)
C10 H10A 0.9700
C10 H10B 0.9700
C12 C13 1.510(5)
C12 C11 1.513(6)
C12 H12A 0.9700
C12 H12B 0.9700
C11 H11A 0.9700
C11 H11B 0.9700
C13 H13A 0.9700
C13 H13B 0.9700
O5 HW1 0.8458
O5 HW2 0.8437

loop_
_geom_hbond_atom_site_label_D
_geom_hbond_atom_site_label_H
_geom_hbond_atom_site_label_A
_geom_hbond_site_symmetry_A
_geom_hbond_distance_DH
_geom_hbond_distance_HA
_geom_hbond_distance_DA
_geom_hbond_angle_DHA
_geom_hbond_publ_flag
O5 HW1 O1 1_655 0.85 2.24 2.971(5) 145.5 y
O5 HW1 O2 1_655 0.85 2.48 3.161(4) 137.6 y
C8 H8A O3 2 0.93 2.44 3.352(4) 165.9 y
C9 H9A O2 2 0.98 2.65 3.579(5) 158.6 y
